data_7104586
loop_
_publ_author_name
'Yada, Akira'
'Yukawa, Tomoya'
'Nakao, Yoshiaki'
'Hiyama, Tamejiro'

_publ_section_title
;
 Nickel/AlMe(2)Cl-catalysed carbocyanation of alkynes using
 arylacetonitriles.
;
_journal_issue 26
_journal_name_full 'Chemical communications (Cambridge, England)'
_journal_page_first 3931
_journal_page_last 3933
_journal_paper_doi 10.1039/b907290j
_journal_volume 34
_journal_year 2009
_chemical_formula_sum 'C22 H17 N'
_chemical_formula_weight 295.37
_chemical_name_systematic
;
?
;
_space_group_IT_number 15
_symmetry_cell_setting monoclinic
_symmetry_space_group_name_Hall '-C 2yc'
_symmetry_space_group_name_H-M 'C 1 2/c 1'
_atom_sites_solution_hydrogens geom
_atom_sites_solution_primary direct
_atom_sites_solution_secondary difmap
_audit_creation_method SHELXL-97
_cell_angle_alpha 90.00
_cell_angle_beta 101.290(2)
_cell_angle_gamma 90.00
_cell_formula_units_Z 8
_cell_length_a 16.1248(17)
_cell_length_b 8.3530(8)
_cell_length_c 25.014(3)
_cell_measurement_reflns_used 3563
_cell_measurement_temperature 300(2)
_cell_measurement_theta_max 25.75
_cell_measurement_theta_min 2.49
_cell_volume 3303.9(6)
_computing_cell_refinement 'Bruker SMART'
_computing_data_collection 'Bruker SMART'
_computing_data_reduction 'Bruker SAINT'
_computing_molecular_graphics 'Bruker SHELXTL'
_computing_publication_material 'Bruker SHELXTL'
_computing_structure_refinement 'SHELXL-97 (Sheldrick, 1997)'
_computing_structure_solution 'SHELXS-97 (Sheldrick, 1990)'
_diffrn_ambient_temperature 300(2)
_diffrn_detector_area_resol_mean 8.366
_diffrn_measured_fraction_theta_full 1.000
_diffrn_measured_fraction_theta_max 1.000
_diffrn_measurement_device_type 'CCD area detector'
_diffrn_measurement_method 'phi and omega scans'
_diffrn_radiation_monochromator graphite
_diffrn_radiation_source 'fine-focus sealed tube'
_diffrn_radiation_type MoK\a
_diffrn_radiation_wavelength 0.71073
_diffrn_reflns_av_R_equivalents 0.0278
_diffrn_reflns_av_sigmaI/netI 0.0277
_diffrn_reflns_limit_h_max 19
_diffrn_reflns_limit_h_min -9
_diffrn_reflns_limit_k_max 10
_diffrn_reflns_limit_k_min -10
_diffrn_reflns_limit_l_max 28
_diffrn_reflns_limit_l_min -30
_diffrn_reflns_number 8599
_diffrn_reflns_theta_full 25.50
_diffrn_reflns_theta_max 25.50
_diffrn_reflns_theta_min 1.66
_exptl_absorpt_coefficient_mu 0.069
_exptl_absorpt_correction_T_max 0.9665
_exptl_absorpt_correction_T_min 0.9665
_exptl_absorpt_correction_type empirical
_exptl_crystal_colour colorless
_exptl_crystal_density_diffrn 1.188
_exptl_crystal_density_method 'not measured'
_exptl_crystal_description prism
_exptl_crystal_F_000 1248
_exptl_crystal_size_max 0.50
_exptl_crystal_size_mid 0.50
_exptl_crystal_size_min 0.50
_refine_diff_density_max 0.135
_refine_diff_density_min -0.135
_refine_diff_density_rms 0.031
_refine_ls_extinction_method none
_refine_ls_goodness_of_fit_ref 1.050
_refine_ls_hydrogen_treatment constr
_refine_ls_matrix_type full
_refine_ls_number_parameters 208
_refine_ls_number_reflns 3059
_refine_ls_number_restraints 0
_refine_ls_restrained_S_all 1.050
_refine_ls_R_factor_all 0.0541
_refine_ls_R_factor_gt 0.0421
_refine_ls_shift/su_max 0.000
_refine_ls_shift/su_mean 0.000
_refine_ls_structure_factor_coef Fsqd
_refine_ls_weighting_details 'calc w=1/[\s^2^(Fo^2^)+(0.0603P)^2^+0.4979P] where P=(Fo^2^+2Fc^2^)/3'
_refine_ls_weighting_scheme calc
_refine_ls_wR_factor_gt 0.1091
_refine_ls_wR_factor_ref 0.1144
_reflns_number_gt 2441
_reflns_number_total 3059
_reflns_threshold_expression >2sigma(I)
_cod_data_source_file b907290j.txt
_cod_data_source_block 1yda
_cod_depositor_comments
;
The following automatic conversions were performed:
'_symmetry_cell_setting' value 'Monoclinic' changed to 'monoclinic'
according to '/home/saulius/struct/CIF-dictionaries/cif_core.dic'
dictionary named 'cif_core.dic' version 2.4.1 from 2010-06-29.

Automatic conversion script
Id: cif_fix_enum 1527 2010-12-29 10:47:43Z saulius 
;
_cod_original_sg_symbol_H-M C2/c
_cod_database_code 7104586

loop_
_symmetry_equiv_pos_as_xyz
'x, y, z'
'-x, y, -z+1/2'
'x+1/2, y+1/2, z'
'-x+1/2, y+1/2, -z+1/2'
'-x, -y, -z'
'x, -y, z-1/2'
'-x+1/2, -y+1/2, -z'
'x+1/2, -y+1/2, z-1/2'

loop_
_atom_site_label
_atom_site_type_symbol
_atom_site_fract_x
_atom_site_fract_y
_atom_site_fract_z
_atom_site_U_iso_or_equiv
_atom_site_adp_type
_atom_site_occupancy
_atom_site_symmetry_multiplicity
_atom_site_calc_flag
_atom_site_refinement_flags
_atom_site_disorder_assembly
_atom_site_disorder_group
C2 C 0.08806(8) 0.59699(15) 0.08135(5) 0.0550(3) Uani 1 1 d . . .
C3 C 0.13924(8) 0.72859(15) 0.06389(5) 0.0547(3) Uani 1 1 d . . .
C9 C 0.11620(8) 0.45394(15) 0.10320(5) 0.0552(3) Uani 1 1 d . . .
C17 C 0.25777(8) 0.37150(14) 0.16218(5) 0.0536(3) Uani 1 1 d . . .
C7 C 0.26263(9) 0.89663(18) 0.07791(6) 0.0696(4) Uani 1 1 d . . .
H7 H 0.3150 0.9242 0.0987 0.084 Uiso 1 1 calc R . .
C1 C -0.00149(10) 0.63007(17) 0.07043(6) 0.0640(4) Uani 1 1 d . . .
C10 C 0.05908(8) 0.34197(15) 0.12456(5) 0.0581(3) Uani 1 1 d . . .
C18 C 0.32487(9) 0.26517(16) 0.16986(6) 0.0652(4) Uani 1 1 d . . .
H18 H 0.3353 0.2053 0.1405 0.078 Uiso 1 1 calc R . .
C16 C 0.20532(9) 0.39685(17) 0.10568(5) 0.0619(4) Uani 1 1 d . . .
H16A H 0.2341 0.4741 0.0868 0.074 Uiso 1 1 calc R . .
H16B H 0.2031 0.2966 0.0859 0.074 Uiso 1 1 calc R . .
C11 C 0.00907(10) 0.39536(19) 0.16021(6) 0.0708(4) Uani 1 1 d . . .
H11 H 0.0113 0.5026 0.1704 0.085 Uiso 1 1 calc R . .
C8 C 0.21631(9) 0.77443(17) 0.09495(5) 0.0635(4) Uani 1 1 d . . .
H8 H 0.2371 0.7223 0.1277 0.076 Uiso 1 1 calc R . .
C6 C 0.23191(10) 0.97738(18) 0.03059(6) 0.0694(4) Uani 1 1 d . . .
H6 H 0.2632 1.0598 0.0193 0.083 Uiso 1 1 calc R . .
N1 N -0.07144(9) 0.66359(18) 0.05878(7) 0.0900(5) Uani 1 1 d . . .
C22 C 0.24433(10) 0.45671(18) 0.20676(5) 0.0675(4) Uani 1 1 d . . .
H22 H 0.1993 0.5282 0.2028 0.081 Uiso 1 1 calc R . .
C15 C 0.05498(10) 0.18049(18) 0.11049(7) 0.0751(4) Uani 1 1 d . . .
H15 H 0.0885 0.1407 0.0872 0.090 Uiso 1 1 calc R . .
C4 C 0.10885(9) 0.81272(18) 0.01642(6) 0.0677(4) Uani 1 1 d . . .
H4 H 0.0567 0.7856 -0.0047 0.081 Uiso 1 1 calc R . .
C5 C 0.15494(10) 0.9363(2) 0.00004(6) 0.0753(4) Uani 1 1 d . . .
H5 H 0.1336 0.9918 -0.0319 0.090 Uiso 1 1 calc R . .
C13 C -0.04780(13) 0.1349(3) 0.16613(9) 0.0986(7) Uani 1 1 d . . .
H13 H -0.0836 0.0655 0.1799 0.118 Uiso 1 1 calc R . .
C19 C 0.37630(10) 0.24677(19) 0.22027(7) 0.0777(4) Uani 1 1 d . . .
H19 H 0.4209 0.1744 0.2246 0.093 Uiso 1 1 calc R . .
C12 C -0.04387(11) 0.2926(2) 0.18084(7) 0.0869(5) Uani 1 1 d . . .
H12 H -0.0768 0.3307 0.2047 0.104 Uiso 1 1 calc R . .
C20 C 0.36269(10) 0.3332(2) 0.26384(7) 0.0789(5) Uani 1 1 d . . .
H20 H 0.3981 0.3211 0.2977 0.095 Uiso 1 1 calc R . .
C14 C 0.00101(13) 0.0792(2) 0.13109(9) 0.0973(6) Uani 1 1 d . . .
H14 H -0.0022 -0.0281 0.1210 0.117 Uiso 1 1 calc R . .
C21 C 0.29632(11) 0.4381(2) 0.25721(6) 0.0804(5) Uani 1 1 d . . .
H21 H 0.2862 0.4972 0.2868 0.097 Uiso 1 1 calc R . .

loop_
_atom_site_aniso_label
_atom_site_aniso_U_11
_atom_site_aniso_U_22
_atom_site_aniso_U_33
_atom_site_aniso_U_23
_atom_site_aniso_U_13
_atom_site_aniso_U_12
C2 0.0586(8) 0.0539(7) 0.0528(7) -0.0010(5) 0.0118(6) -0.0076(6)
C3 0.0586(7) 0.0543(7) 0.0528(7) -0.0010(5) 0.0150(6) -0.0034(6)
C9 0.0646(8) 0.0524(7) 0.0484(6) -0.0046(5) 0.0104(6) -0.0077(6)
C17 0.0554(7) 0.0444(6) 0.0640(8) 0.0003(5) 0.0187(6) -0.0060(6)
C7 0.0651(9) 0.0692(9) 0.0735(9) -0.0031(7) 0.0110(7) -0.0175(7)
C1 0.0613(9) 0.0558(8) 0.0751(9) 0.0089(6) 0.0139(7) -0.0100(7)
C10 0.0636(8) 0.0515(7) 0.0543(7) 0.0029(6) 0.0000(6) -0.0095(6)
C18 0.0584(8) 0.0537(8) 0.0860(10) -0.0073(7) 0.0206(7) -0.0028(6)
C16 0.0723(9) 0.0567(8) 0.0598(8) -0.0048(6) 0.0204(6) 0.0001(7)
C11 0.0775(10) 0.0675(9) 0.0680(9) 0.0027(7) 0.0161(7) -0.0195(8)
C8 0.0678(8) 0.0632(8) 0.0576(7) 0.0031(6) 0.0073(6) -0.0104(7)
C6 0.0760(10) 0.0639(9) 0.0740(9) 0.0027(7) 0.0288(8) -0.0148(7)
N1 0.0652(9) 0.0836(10) 0.1223(12) 0.0231(8) 0.0209(8) -0.0052(7)
C22 0.0752(9) 0.0646(9) 0.0630(8) -0.0014(7) 0.0145(7) 0.0133(7)
C15 0.0795(10) 0.0535(8) 0.0835(10) 0.0006(7) -0.0054(8) -0.0068(7)
C4 0.0623(8) 0.0749(9) 0.0635(8) 0.0107(7) 0.0066(7) -0.0108(7)
C5 0.0816(10) 0.0794(10) 0.0651(8) 0.0186(7) 0.0145(8) -0.0088(8)
C13 0.0862(12) 0.0906(14) 0.1070(14) 0.0406(11) -0.0104(11) -0.0363(11)
C19 0.0584(9) 0.0658(9) 0.1051(12) 0.0063(9) 0.0067(8) 0.0041(7)
C12 0.0804(11) 0.1008(14) 0.0783(10) 0.0200(9) 0.0123(8) -0.0292(10)
C20 0.0750(10) 0.0751(10) 0.0795(10) 0.0106(8) -0.0020(8) -0.0069(9)
C14 0.1025(14) 0.0542(9) 0.1170(15) 0.0173(10) -0.0230(12) -0.0223(10)
C21 0.0954(12) 0.0808(11) 0.0638(9) -0.0045(8) 0.0124(8) 0.0043(9)

loop_
_atom_type_symbol
_atom_type_description
_atom_type_scat_dispersion_real
_atom_type_scat_dispersion_imag
_atom_type_scat_source
C C 0.0033 0.0016 'International Tables Vol C Tables 4.2.6.8 and 6.1.1.4'
H H 0.0000 0.0000 'International Tables Vol C Tables 4.2.6.8 and 6.1.1.4'
N N 0.0061 0.0033 'International Tables Vol C Tables 4.2.6.8 and 6.1.1.4'

loop_
_geom_angle_atom_site_label_1
_geom_angle_atom_site_label_2
_geom_angle_atom_site_label_3
_geom_angle
_geom_angle_site_symmetry_1
_geom_angle_site_symmetry_3
_geom_angle_publ_flag
C9 C2 C1 119.28(12) . . ?
C9 C2 C3 127.43(12) . . ?
C1 C2 C3 113.23(11) . . ?
C4 C3 C8 117.98(12) . . ?
C4 C3 C2 120.16(12) . . ?
C8 C3 C2 121.82(12) . . ?
C2 C9 C10 121.25(12) . . ?
C2 C9 C16 122.56(12) . . ?
C10 C9 C16 116.16(11) . . ?
C22 C17 C18 117.54(13) . . ?
C22 C17 C16 122.48(12) . . ?
C18 C17 C16 119.90(12) . . ?
C6 C7 C8 120.36(13) . . ?
C6 C7 H7 119.8 . . ?
C8 C7 H7 119.8 . . ?
N1 C1 C2 174.96(15) . . ?
C11 C10 C15 117.97(14) . . ?
C11 C10 C9 120.57(12) . . ?
C15 C10 C9 121.45(14) . . ?
C19 C18 C17 120.92(14) . . ?
C19 C18 H18 119.5 . . ?
C17 C18 H18 119.5 . . ?
C9 C16 C17 115.96(11) . . ?
C9 C16 H16A 108.3 . . ?
C17 C16 H16A 108.3 . . ?
C9 C16 H16B 108.3 . . ?
C17 C16 H16B 108.3 . . ?
H16A C16 H16B 107.4 . . ?
C12 C11 C10 121.35(16) . . ?
C12 C11 H11 119.3 . . ?
C10 C11 H11 119.3 . . ?
C7 C8 C3 120.77(13) . . ?
C7 C8 H8 119.6 . . ?
C3 C8 H8 119.6 . . ?
C5 C6 C7 119.65(14) . . ?
C5 C6 H6 120.2 . . ?
C7 C6 H6 120.2 . . ?
C17 C22 C21 121.29(14) . . ?
C17 C22 H22 119.4 . . ?
C21 C22 H22 119.4 . . ?
C14 C15 C10 120.03(17) . . ?
C14 C15 H15 120.0 . . ?
C10 C15 H15 120.0 . . ?
C5 C4 C3 120.89(13) . . ?
C5 C4 H4 119.6 . . ?
C3 C4 H4 119.6 . . ?
C6 C5 C4 120.29(14) . . ?
C6 C5 H5 119.9 . . ?
C4 C5 H5 119.9 . . ?
C12 C13 C14 119.90(17) . . ?
C12 C13 H13 120.1 . . ?
C14 C13 H13 120.1 . . ?
C20 C19 C18 120.81(15) . . ?
C20 C19 H19 119.6 . . ?
C18 C19 H19 119.6 . . ?
C13 C12 C11 119.90(19) . . ?
C13 C12 H12 120.1 . . ?
C11 C12 H12 120.1 . . ?
C19 C20 C21 119.21(15) . . ?
C19 C20 H20 120.4 . . ?
C21 C20 H20 120.4 . . ?
C13 C14 C15 120.84(17) . . ?
C13 C14 H14 119.6 . . ?
C15 C14 H14 119.6 . . ?
C20 C21 C22 120.23(15) . . ?
C20 C21 H21 119.9 . . ?
C22 C21 H21 119.9 . . ?

loop_
_geom_bond_atom_site_label_1
_geom_bond_atom_site_label_2
_geom_bond_distance
_geom_bond_site_symmetry_2
_geom_bond_publ_flag
C2 C9 1.3548(18) . ?
C2 C1 1.443(2) . ?
C2 C3 1.4904(17) . ?
C3 C4 1.3841(18) . ?
C3 C8 1.3844(18) . ?
C9 C10 1.4837(18) . ?
C9 C16 1.5037(19) . ?
C17 C22 1.3754(18) . ?
C17 C18 1.3839(19) . ?
C17 C16 1.5131(19) . ?
C7 C6 1.368(2) . ?
C7 C8 1.3805(19) . ?
C7 H7 0.9300 . ?
C1 N1 1.1432(18) . ?
C10 C11 1.388(2) . ?
C10 C15 1.392(2) . ?
C18 C19 1.376(2) . ?
C18 H18 0.9300 . ?
C16 H16A 0.9700 . ?
C16 H16B 0.9700 . ?
C11 C12 1.380(2) . ?
C11 H11 0.9300 . ?
C8 H8 0.9300 . ?
C6 C5 1.368(2) . ?
C6 H6 0.9300 . ?
C22 C21 1.380(2) . ?
C22 H22 0.9300 . ?
C15 C14 1.384(3) . ?
C15 H15 0.9300 . ?
C4 C5 1.380(2) . ?
C4 H4 0.9300 . ?
C5 H5 0.9300 . ?
C13 C12 1.366(3) . ?
C13 C14 1.369(3) . ?
C13 H13 0.9300 . ?
C19 C20 1.360(2) . ?
C19 H19 0.9300 . ?
C12 H12 0.9300 . ?
C20 C21 1.368(2) . ?
C20 H20 0.9300 . ?
C14 H14 0.9300 . ?
C21 H21 0.9300 . ?

loop_
_cod_related_entry_id
_cod_related_entry_database
_cod_related_entry_code
1 ChemSpider 30653134
